data_1547609
loop_
_publ_author_name
'Guo, Yijing'
'Li, Miao'
'Zhou, Yuanyuan'
'Song, Jinsheng'
'Bo, Zhishan'
'Wang, Hua'

_publ_section_title
;
 Two-Dimensional Conjugated Polymer Based on sp2-Carbon Bridged
 Indacenodithiophene for Efficient Polymer Solar Cells
;
_journal_issue 20
_journal_name_full Macromolecules
_journal_page_first 7984
_journal_paper_doi 10.1021/acs.macromol.7b01738
_journal_volume 50
_journal_year 2017
_chemical_formula_moiety 'C33 H35 S'
_chemical_formula_sum 'C33 H35 S'
_chemical_formula_weight 463.67
_space_group_crystal_system triclinic
_space_group_IT_number 2
_space_group_name_Hall '-P 1'
_space_group_name_H-M_alt 'P -1'
_symmetry_space_group_name_Hall '-P 1'
_symmetry_space_group_name_H-M 'P -1'
_atom_sites_solution_hydrogens geom
_atom_sites_solution_primary direct
_audit_creation_date 2016-09-18
_audit_creation_method
;
Olex2 1.2-beta
(compiled 2015.01.26 svn.r3150 for OlexSys, GUI svn.r4998)
;
_cell_angle_alpha 99.556(2)
_cell_angle_beta 93.199(2)
_cell_angle_gamma 101.959(2)
_cell_formula_units_Z 2
_cell_length_a 8.9555(9)
_cell_length_b 11.3673(11)
_cell_length_c 13.8592(14)
_cell_measurement_reflns_used 2224
_cell_measurement_temperature 293(2)
_cell_measurement_theta_max 23.18
_cell_measurement_theta_min 2.59
_cell_volume 1355.1(2)
_computing_molecular_graphics 'Olex2 (Dolomanov et al., 2009)'
_computing_publication_material 'Olex2 (Dolomanov et al., 2009)'
_computing_structure_refinement 'ShelXL (Sheldrick, 2008)'
_computing_structure_solution 'ShelXS-1997 (Sheldrick, 2008)'
_diffrn_ambient_temperature 293(2)
_diffrn_measured_fraction_theta_full 0.994
_diffrn_measured_fraction_theta_max 0.994
_diffrn_measurement_device_type 'CCD area detector'
_diffrn_measurement_method 'phi and omega scans'
_diffrn_radiation_monochromator graphite
_diffrn_radiation_type MoK\a
_diffrn_radiation_wavelength 0.71073
_diffrn_reflns_av_R_equivalents 0.1858
_diffrn_reflns_av_unetI/netI 0.1418
_diffrn_reflns_Laue_measured_fraction_full 0.994
_diffrn_reflns_Laue_measured_fraction_max 0.994
_diffrn_reflns_limit_h_max 10
_diffrn_reflns_limit_h_min -10
_diffrn_reflns_limit_k_max 13
_diffrn_reflns_limit_k_min -10
_diffrn_reflns_limit_l_max 15
_diffrn_reflns_limit_l_min -16
_diffrn_reflns_number 7039
_diffrn_reflns_point_group_measured_fraction_full 0.994
_diffrn_reflns_point_group_measured_fraction_max 0.994
_diffrn_reflns_theta_full 25.000
_diffrn_reflns_theta_max 25.000
_diffrn_reflns_theta_min 1.862
_exptl_absorpt_coefficient_mu 0.138
_exptl_absorpt_correction_T_max 0.7457
_exptl_absorpt_correction_T_min 0.6426
_exptl_absorpt_correction_type multi-scan
_exptl_absorpt_process_details
;
SADABS-2008/1 (Bruker,2008) was used for absorption correction.
wR2(int) was 0.0960 before and 0.0378 after correction.
The Ratio of minimum to maximum transmission is 0.8617.
The \l/2 correction factor is 0.0015.
;
_exptl_crystal_colour red
_exptl_crystal_density_diffrn 1.136
_exptl_crystal_description block
_exptl_crystal_F_000 498
_exptl_crystal_size_max 0.38
_exptl_crystal_size_mid 0.22
_exptl_crystal_size_min 0.14
_refine_diff_density_max 0.380
_refine_diff_density_min -0.402
_refine_diff_density_rms 0.092
_refine_ls_extinction_coef 0.024(9)
_refine_ls_extinction_expression Fc^*^=kFc[1+0.001xFc^2^\l^3^/sin(2\q)]^-1/4^
_refine_ls_extinction_method 'SHELXL-2014/7 (Sheldrick 2014'
_refine_ls_goodness_of_fit_ref 1.043
_refine_ls_hydrogen_treatment constr
_refine_ls_matrix_type full
_refine_ls_number_parameters 308
_refine_ls_number_reflns 4747
_refine_ls_number_restraints 0
_refine_ls_restrained_S_all 1.043
_refine_ls_R_factor_all 0.1231
_refine_ls_R_factor_gt 0.0858
_refine_ls_shift/su_max 0.000
_refine_ls_shift/su_mean 0.000
_refine_ls_structure_factor_coef Fsqd
_refine_ls_weighting_details 'w=1/[\s^2^(Fo^2^)+(0.1825P)^2^+0.0487P] where P=(Fo^2^+2Fc^2^)/3'
_refine_ls_weighting_scheme calc
_refine_ls_wR_factor_gt 0.2578
_refine_ls_wR_factor_ref 0.2967
_reflns_Friedel_coverage 0.000
_reflns_number_gt 2892
_reflns_number_total 4747
_reflns_threshold_expression 'I > 2\s(I)'
_cod_data_source_file ma7b01738_si_003.cif
_cod_data_source_block 1
_cod_depositor_comments 'Adding full bibliography for 1547609--1547610.cif.'
_cod_database_code 1547609
_shelx_space_group_comment
;
The symmetry employed for this shelxl refinement is uniquely defined
by the following loop, which should always be used as a source of
symmetry information in preference to the above space-group names.
They are only intended as comments.
;
_shelx_estimated_absorpt_t_max 0.981
_shelx_estimated_absorpt_t_min 0.950
_olex2_refinement_description
;
1. Fixed Uiso
 At 1.2 times of:
  All C(H,H) groups, H33 of C33, H27 of C27, H26 of C26, H22 of C22, H20 of
  C20, H15 of C15, H14 of C14, H13 of C13, H12 of C12, H10 of C10, H9 of C9,
  H32 of C32
 At 1.5 times of:
  All C(H,H,H) groups, H2 of C2
2.a Secondary CH2 refined with riding coordinates:
 C17(H17A,H17B), C19(H19A,H19B), C21(H21A,H21B), C23(H23A,H23B), C25(H25A,
 H25B), C29(H29A,H29B), C30(H30A,H30B), C31(H31A,H31B)
2.b Me refined with riding coordinates:
 C24(H24A,H24B,H24C), C28(H28A,H28B,H28C)
2.c Aromatic/amide H refined with riding coordinates:
 C2(H2), C9(H9), C10(H10), C12(H12), C13(H13), C14(H14), C15(H15), C20(H20),
 C22(H22), C26(H26), C27(H27), C32(H32), C33(H33)
;
_shelx_shelxl_version_number 2014/7
_olex2_submission_special_instructions 'No special instructions were received'

loop_
_space_group_symop_operation_xyz
'x, y, z'
'-x, -y, -z'

loop_
_atom_site_label
_atom_site_type_symbol
_atom_site_fract_x
_atom_site_fract_y
_atom_site_fract_z
_atom_site_U_iso_or_equiv
_atom_site_adp_type
_atom_site_occupancy
_atom_site_site_symmetry_order
_atom_site_calc_flag
_atom_site_refinement_flags_posn
S1 S 0.67050(11) 0.19814(8) -0.15978(7) 0.0770(5) Uani 1 1 d .
C1 C 0.7975(3) 0.2767(3) -0.0649(2) 0.0584(9) Uani 1 1 d .
C2 C 0.9220(3) 0.4887(3) -0.0936(2) 0.0567(8) Uani 1 1 d .
H2 H 0.8709 0.4799 -0.1555 0.085 Uiso 1 1 calc R
C3 C 0.9095(4) 0.1334(3) 0.1921(2) 0.0572(8) Uani 1 1 d .
C4 C 0.9509(4) 0.2612(3) 0.1787(2) 0.0545(8) Uani 1 1 d .
C5 C 1.0284(4) 0.3501(3) 0.2646(2) 0.0599(9) Uani 1 1 d .
C6 C 0.8945(3) 0.3985(3) -0.0391(2) 0.0516(8) Uani 1 1 d .
C7 C 0.9168(3) 0.2904(3) 0.0903(2) 0.0544(8) Uani 1 1 d .
C8 C 0.8108(4) 0.2120(3) 0.0088(2) 0.0560(8) Uani 1 1 d .
C9 C 0.6338(5) 0.0770(3) -0.1016(3) 0.0788(11) Uani 1 1 d .
H9 H 0.5648 0.0043 -0.1287 0.095 Uiso 1 1 calc R
C10 C 1.1470(5) 0.3286(3) 0.3216(3) 0.0842(12) Uani 1 1 d .
H10 H 1.1776 0.2549 0.3062 0.101 Uiso 1 1 calc R
C11 C 0.9707(3) 0.4062(3) 0.0528(2) 0.0521(8) Uani 1 1 d .
C12 C 0.9848(4) 0.4573(3) 0.2940(3) 0.0717(10) Uani 1 1 d .
H12 H 0.9031 0.4742 0.2585 0.086 Uiso 1 1 calc R
C13 C 1.0577(5) 0.5414(3) 0.3745(3) 0.0800(11) Uani 1 1 d .
H13 H 1.0227 0.6126 0.3930 0.096 Uiso 1 1 calc R
C14 C 0.7126(4) 0.0948(3) -0.0131(3) 0.0692(10) Uani 1 1 d .
H14 H 0.7036 0.0375 0.0282 0.083 Uiso 1 1 calc R
C15 C 0.9728(5) 0.0462(3) 0.1417(3) 0.0769(11) Uani 1 1 d .
H15 H 1.0414 0.0669 0.0961 0.092 Uiso 1 1 calc R
C16 C 1.1808(5) 0.5221(4) 0.4279(3) 0.0785(11) Uani 1 1 d .
C17 C 1.6265(5) 0.8759(4) 0.5311(3) 0.0864(12) Uani 1 1 d .
H17A H 1.5980 0.9078 0.4737 0.104 Uiso 1 1 calc R
H17B H 1.6998 0.8261 0.5127 0.104 Uiso 1 1 calc R
C18 C 0.8358(6) -0.1068(4) 0.2203(4) 0.0975(15) Uani 1 1 d .
C19 C 1.7033(5) 0.9812(4) 0.6104(3) 0.0982(14) Uani 1 1 d .
H19A H 1.6293 1.0301 0.6291 0.118 Uiso 1 1 calc R
H19B H 1.7320 0.9488 0.6675 0.118 Uiso 1 1 calc R
C20 C 1.2217(5) 0.4147(4) 0.4013(3) 0.0918(13) Uani 1 1 d .
H20 H 1.3026 0.3978 0.4376 0.110 Uiso 1 1 calc R
C21 C 1.4045(5) 0.6954(4) 0.4784(3) 0.0815(11) Uani 1 1 d .
H21A H 1.3719 0.7303 0.4237 0.098 Uiso 1 1 calc R
H21B H 1.4743 0.6444 0.4552 0.098 Uiso 1 1 calc R
C22 C 0.8092(5) 0.0993(3) 0.2565(3) 0.0821(12) Uani 1 1 d .
H22 H 0.7664 0.1579 0.2933 0.099 Uiso 1 1 calc R
C23 C 1.2685(6) 0.6178(4) 0.5101(3) 0.0947(14) Uani 1 1 d .
H23A H 1.2013 0.6692 0.5371 0.114 Uiso 1 1 calc R
H23B H 1.3015 0.5783 0.5619 0.114 Uiso 1 1 calc R
C24 C 1.8398(6) 1.0614(5) 0.5847(5) 0.135(2) Uani 1 1 d .
H24A H 1.8805 1.1256 0.6398 0.203 Uiso 1 1 calc R
H24B H 1.9157 1.0148 0.5680 0.203 Uiso 1 1 calc R
H24C H 1.8126 1.0964 0.5295 0.203 Uiso 1 1 calc R
C25 C 1.4889(5) 0.7975(4) 0.5587(3) 0.0831(12) Uani 1 1 d .
H25A H 1.4187 0.8485 0.5810 0.100 Uiso 1 1 calc R
H25B H 1.5190 0.7620 0.6137 0.100 Uiso 1 1 calc R
C26 C 0.9367(6) -0.0728(4) 0.1573(4) 0.0935(14) Uani 1 1 d .
H26 H 0.9836 -0.1305 0.1231 0.112 Uiso 1 1 calc R
C27 C 0.7686(6) -0.0205(4) 0.2691(4) 0.1007(15) Uani 1 1 d .
H27 H 0.6946 -0.0426 0.3112 0.121 Uiso 1 1 calc R
C29 C 0.7945(9) -0.2358(5) 0.2399(6) 0.178(3) Uani 1 1 d .
H29A H 0.8885 -0.2651 0.2453 0.213 Uiso 1 1 calc R
H29B H 0.7536 -0.2327 0.3034 0.213 Uiso 1 1 calc R
C30 C 0.6246(9) -0.4398(5) 0.2026(7) 0.173(3) Uani 1 1 d .
H30A H 0.7097 -0.4742 0.2218 0.208 Uiso 1 1 calc R
H30B H 0.5739 -0.4207 0.2613 0.208 Uiso 1 1 calc R
C31 C 0.6924(7) -0.3206(5) 0.1733(7) 0.169(3) Uani 1 1 d .
H31A H 0.7430 -0.3381 0.1142 0.203 Uiso 1 1 calc R
H31B H 0.6087 -0.2835 0.1561 0.203 Uiso 1 1 calc R
C32 C 0.5250(13) -0.5297(8) 0.1412(10) 0.265(6) Uani 1 1 d .
H32 H 0.4848 -0.5159 0.0818 0.318 Uiso 1 1 calc R
C28 C 0.3875(16) -0.7331(9) 0.1003(9) 0.260(6) Uani 1 1 d .
H28A H 0.3635 -0.8090 0.1237 0.390 Uiso 1 1 calc R
H28B H 0.2947 -0.7063 0.0872 0.390 Uiso 1 1 calc R
H28C H 0.4372 -0.7443 0.0409 0.390 Uiso 1 1 calc R
C33 C 0.4820(12) -0.6477(7) 0.1693(9) 0.223(5) Uani 1 1 d .
H33 H 0.5159 -0.6637 0.2294 0.268 Uiso 1 1 calc R

loop_
_atom_site_aniso_label
_atom_site_aniso_U_11
_atom_site_aniso_U_22
_atom_site_aniso_U_33
_atom_site_aniso_U_23
_atom_site_aniso_U_13
_atom_site_aniso_U_12
S1 0.0779(7) 0.0561(6) 0.0833(8) 0.0087(5) -0.0212(5) -0.0055(5)
C1 0.0543(18) 0.0472(18) 0.067(2) 0.0102(15) -0.0039(15) -0.0019(14)
C2 0.0553(18) 0.0451(17) 0.066(2) 0.0161(15) -0.0095(15) 0.0004(14)
C3 0.0667(19) 0.0459(17) 0.0607(19) 0.0173(14) 0.0064(16) 0.0101(15)
C4 0.0569(18) 0.0475(17) 0.0615(19) 0.0151(14) 0.0123(15) 0.0113(14)
C5 0.066(2) 0.0488(18) 0.066(2) 0.0249(16) 0.0045(16) 0.0056(15)
C6 0.0512(17) 0.0417(16) 0.0578(18) 0.0079(13) -0.0006(14) 0.0036(13)
C7 0.0546(17) 0.0436(16) 0.0644(19) 0.0157(14) 0.0018(14) 0.0053(13)
C8 0.0564(18) 0.0434(16) 0.066(2) 0.0137(15) 0.0060(15) 0.0035(14)
C9 0.082(2) 0.050(2) 0.088(3) 0.0069(18) -0.008(2) -0.0138(18)
C10 0.099(3) 0.056(2) 0.095(3) 0.016(2) -0.022(2) 0.017(2)
C11 0.0524(17) 0.0436(16) 0.0589(18) 0.0140(14) -0.0013(14) 0.0051(13)
C12 0.076(2) 0.064(2) 0.077(2) 0.0151(19) 0.0051(19) 0.0207(19)
C13 0.101(3) 0.056(2) 0.080(3) 0.0069(19) 0.014(2) 0.014(2)
C14 0.066(2) 0.0465(18) 0.088(3) 0.0141(17) 0.0006(19) -0.0020(16)
C15 0.086(3) 0.059(2) 0.091(3) 0.021(2) 0.016(2) 0.0206(19)
C16 0.100(3) 0.064(2) 0.062(2) 0.0115(18) 0.005(2) -0.004(2)
C17 0.097(3) 0.074(3) 0.082(3) 0.006(2) -0.002(2) 0.015(2)
C18 0.123(4) 0.051(2) 0.112(4) 0.033(2) -0.023(3) -0.002(2)
C19 0.100(3) 0.087(3) 0.094(3) 0.003(2) -0.011(2) 0.004(3)
C20 0.105(3) 0.076(3) 0.088(3) 0.008(2) -0.026(2) 0.021(2)
C21 0.094(3) 0.071(2) 0.073(2) 0.0111(19) 0.003(2) 0.005(2)
C22 0.102(3) 0.059(2) 0.083(3) 0.0151(19) 0.023(2) 0.005(2)
C23 0.117(4) 0.082(3) 0.068(2) 0.007(2) 0.006(2) -0.013(3)
C24 0.109(4) 0.111(4) 0.163(5) 0.014(4) -0.021(4) -0.012(3)
C25 0.102(3) 0.065(2) 0.072(2) 0.0077(19) -0.001(2) 0.000(2)
C26 0.112(3) 0.051(2) 0.124(4) 0.022(2) 0.004(3) 0.027(2)
C27 0.125(4) 0.075(3) 0.100(3) 0.044(3) 0.018(3) -0.007(3)
C29 0.215(7) 0.064(3) 0.235(8) 0.076(4) -0.075(6) -0.027(4)
C30 0.151(6) 0.081(4) 0.284(9) 0.066(5) -0.040(6) 0.009(4)
C31 0.121(4) 0.067(3) 0.306(9) 0.056(5) -0.062(5) -0.004(3)
C32 0.250(11) 0.118(6) 0.382(15) 0.107(8) -0.095(10) -0.077(7)
C28 0.302(15) 0.182(11) 0.291(14) 0.048(10) 0.078(13) 0.025(11)
C33 0.211(10) 0.110(6) 0.317(15) 0.050(7) 0.020(9) -0.045(6)

loop_
_atom_type_symbol
_atom_type_description
_atom_type_scat_dispersion_real
_atom_type_scat_dispersion_imag
_atom_type_scat_source
C C 0.0033 0.0016 'International Tables Vol C Tables 4.2.6.8 and 6.1.1.4'
H H 0.0000 0.0000 'International Tables Vol C Tables 4.2.6.8 and 6.1.1.4'
S S 0.1246 0.1234 'International Tables Vol C Tables 4.2.6.8 and 6.1.1.4'

loop_
_geom_angle_atom_site_label_1
_geom_angle_atom_site_label_2
_geom_angle_atom_site_label_3
_geom_angle
_geom_angle_site_symmetry_1
_geom_angle_site_symmetry_3
C1 S1 C9 90.10(17) . .
C6 C1 S1 136.3(3) . .
C8 C1 S1 113.2(2) . .
C8 C1 C6 110.5(3) . .
C6 C2 C11 117.1(3) . 2_765
C15 C3 C4 121.3(3) . .
C22 C3 C4 120.9(3) . .
C22 C3 C15 117.7(3) . .
C5 C4 C3 116.0(3) . .
C7 C4 C3 119.9(3) . .
C7 C4 C5 124.1(3) . .
C10 C5 C4 121.8(3) . .
C12 C5 C4 122.0(3) . .
C12 C5 C10 116.3(4) . .
C2 C6 C1 129.4(3) . .
C2 C6 C11 123.6(3) . .
C11 C6 C1 106.8(3) . .
C4 C7 C8 126.4(3) . .
C4 C7 C11 129.8(3) . .
C8 C7 C11 103.8(2) . .
C1 C8 C7 109.1(3) . .
C1 C8 C14 111.5(3) . .
C14 C8 C7 139.2(3) . .
C14 C9 S1 114.3(3) . .
C5 C10 C20 121.2(4) . .
C2 C11 C6 119.3(3) 2_765 .
C2 C11 C7 131.1(3) 2_765 .
C6 C11 C7 109.6(3) . .
C5 C12 C13 122.2(4) . .
C16 C13 C12 121.2(4) . .
C9 C14 C8 110.9(3) . .
C3 C15 C26 120.8(4) . .
C13 C16 C23 121.3(4) . .
C20 C16 C13 117.0(4) . .
C20 C16 C23 121.6(4) . .
C25 C17 C19 114.4(3) . .
C26 C18 C27 118.1(4) . .
C26 C18 C29 122.9(6) . .
C27 C18 C29 119.1(6) . .
C24 C19 C17 115.6(4) . .
C16 C20 C10 122.0(4) . .
C23 C21 C25 113.5(3) . .
C3 C22 C27 121.4(4) . .
C21 C23 C16 112.6(3) . .
C17 C25 C21 115.5(3) . .
C18 C26 C15 121.4(4) . .
C18 C27 C22 120.5(4) . .
C31 C29 C18 117.9(5) . .
C32 C30 C31 122.2(8) . .
C29 C31 C30 117.9(7) . .
C30 C32 C33 118.7(10) . .
C28 C33 C32 113.9(12) . .

loop_
_geom_bond_atom_site_label_1
_geom_bond_atom_site_label_2
_geom_bond_distance
_geom_bond_site_symmetry_2
S1 C1 1.686(3) .
S1 C9 1.692(4) .
C1 C6 1.450(4) .
C1 C8 1.367(5) .
C2 C6 1.362(4) .
C2 C11 1.381(4) 2_765
C3 C4 1.469(4) .
C3 C15 1.356(5) .
C3 C22 1.347(5) .
C4 C5 1.462(4) .
C4 C7 1.355(4) .
C5 C10 1.375(5) .
C5 C12 1.361(5) .
C6 C11 1.392(4) .
C7 C8 1.472(4) .
C7 C11 1.492(4) .
C8 C14 1.411(4) .
C9 C14 1.345(5) .
C10 C20 1.383(5) .
C11 C2 1.381(4) 2_765
C12 C13 1.374(5) .
C13 C16 1.370(6) .
C15 C26 1.380(5) .
C16 C20 1.345(6) .
C16 C23 1.494(5) .
C17 C19 1.500(5) .
C17 C25 1.473(5) .
C18 C26 1.336(6) .
C18 C27 1.360(7) .
C18 C29 1.510(5) .
C19 C24 1.466(7) .
C21 C23 1.483(5) .
C21 C25 1.506(5) .
C22 C27 1.378(5) .
C29 C31 1.364(8) .
C30 C31 1.495(7) .
C30 C32 1.346(10) .
C32 C33 1.440(10) .
C28 C33 1.354(14) .
